data_4513093
loop_
_publ_author_name
'Xu, Bing'
'Chen, Qing'
'Hu, Huai-Ming'
'An, Ran'
'Wang, Xiaofang'
'Xue, Ganglin'

_publ_section_title
;
 Hydrothermal Syntheses, Crystal Structures, and Luminescence Properties
 of Lanthanide-Based Coordination Polymers Constructed by Sulfonate
 Functionalized Imidazophenanthroline Derivative Ligand
;
_journal_issue 5
_journal_name_full 'Crystal Growth &amp; Design'
_journal_page_first 2318
_journal_paper_doi 10.1021/acs.cgd.5b00117
_journal_volume 15
_journal_year 2015
_chemical_formula_moiety 'C21 H18 N4 O11 S2 Y, H2 O'
_chemical_formula_sum 'C21 H20 N4 O12 S2 Y'
_chemical_formula_weight 673.44
_chemical_name_systematic
; 
 ? 
;
_space_group_IT_number 2
_symmetry_cell_setting triclinic
_symmetry_space_group_name_Hall '-P 1'
_symmetry_space_group_name_H-M 'P -1'
_atom_sites_solution_hydrogens geom
_atom_sites_solution_primary direct
_atom_sites_solution_secondary difmap
_audit_creation_method SHELXL-97
_cell_angle_alpha 110.607(2)
_cell_angle_beta 101.531(2)
_cell_angle_gamma 93.7250(10)
_cell_formula_units_Z 2
_cell_length_a 8.1559(11)
_cell_length_b 11.6473(11)
_cell_length_c 14.3976(16)
_cell_measurement_reflns_used 893
_cell_measurement_temperature 296(2)
_cell_measurement_theta_max 20.84
_cell_measurement_theta_min 2.58
_cell_volume 1240.6(2)
_computing_cell_refinement 'Bruker SAINT'
_computing_data_collection 'Bruker APEX2'
_computing_data_reduction 'Bruker SAINT'
_computing_molecular_graphics 'Bruker SHELXTL'
_computing_publication_material 'Bruker SHELXTL'
_computing_structure_refinement 'SHELXL-97 (Sheldrick, 2008)'
_computing_structure_solution 'SHELXS-97 (Sheldrick, 2008)'
_diffrn_ambient_temperature 296(2)
_diffrn_measured_fraction_theta_full 0.987
_diffrn_measured_fraction_theta_max 0.987
_diffrn_measurement_device_type 'Bruker APEX-II CCD'
_diffrn_measurement_method '\f and \w scans'
_diffrn_radiation_monochromator graphite
_diffrn_radiation_source 'fine-focus sealed tube'
_diffrn_radiation_type MoK\a
_diffrn_radiation_wavelength 0.71073
_diffrn_reflns_av_R_equivalents 0.0412
_diffrn_reflns_av_sigmaI/netI 0.0947
_diffrn_reflns_limit_h_max 9
_diffrn_reflns_limit_h_min -9
_diffrn_reflns_limit_k_max 13
_diffrn_reflns_limit_k_min -8
_diffrn_reflns_limit_l_max 15
_diffrn_reflns_limit_l_min -17
_diffrn_reflns_number 6276
_diffrn_reflns_theta_full 25.05
_diffrn_reflns_theta_max 25.05
_diffrn_reflns_theta_min 1.95
_exptl_absorpt_coefficient_mu 2.593
_exptl_absorpt_correction_T_max 0.787
_exptl_absorpt_correction_T_min 0.648
_exptl_absorpt_correction_type multi-scan
_exptl_absorpt_process_details sadabs
_exptl_crystal_colour colorless
_exptl_crystal_density_diffrn 1.803
_exptl_crystal_density_method 'not measured'
_exptl_crystal_description block
_exptl_crystal_F_000 682
_exptl_crystal_size_max 0.12
_exptl_crystal_size_mid 0.10
_exptl_crystal_size_min 0.08
_refine_diff_density_max 0.687
_refine_diff_density_min -0.470
_refine_diff_density_rms 0.107
_refine_ls_extinction_method none
_refine_ls_goodness_of_fit_ref 1.015
_refine_ls_hydrogen_treatment mixed
_refine_ls_matrix_type full
_refine_ls_number_parameters 385
_refine_ls_number_reflns 4341
_refine_ls_number_restraints 8
_refine_ls_restrained_S_all 1.014
_refine_ls_R_factor_all 0.0808
_refine_ls_R_factor_gt 0.0525
_refine_ls_shift/su_max 0.003
_refine_ls_shift/su_mean 0.000
_refine_ls_structure_factor_coef Fsqd
_refine_ls_weighting_details 'calc w=1/[\s^2^(Fo^2^)+(0.0476P)^2^+0.0000P] where P=(Fo^2^+2Fc^2^)/3'
_refine_ls_weighting_scheme calc
_refine_ls_wR_factor_gt 0.1067
_refine_ls_wR_factor_ref 0.1220
_reflns_number_gt 3120
_reflns_number_total 4341
_reflns_threshold_expression >2sigma(I)
_cod_data_source_file cg5b00117_si_010.cif
_cod_data_source_block 1
_cod_depositor_comments
;
The following automatic conversions were performed:

'_symmetry_cell_setting' value 'Triclinic' changed to 'triclinic'
according to
/usr/data/users/saulius/crontab/automatic-downloads/current/ACS/lib/dictionaries/cif_core.dic
dictionary named 'cif_core.dic' version 2.4.2 from 2011-04-26.

Automatic conversion script
Id: cif_fix_values 3271 2015-04-21 07:52:19Z andrius 
;
_cod_original_sg_symbol_H-M P-1
_cod_database_code 4513093

loop_
_symmetry_equiv_pos_as_xyz
'x, y, z'
'-x, -y, -z'

loop_
_atom_site_label
_atom_site_type_symbol
_atom_site_fract_x
_atom_site_fract_y
_atom_site_fract_z
_atom_site_U_iso_or_equiv
_atom_site_adp_type
_atom_site_occupancy
_atom_site_symmetry_multiplicity
_atom_site_calc_flag
_atom_site_refinement_flags
Y1 Y 0.44534(7) 0.76787(5) 0.91820(4) 0.02062(17) Uani 1 1 d .
S1 S -0.00036(17) -0.00801(13) 0.29352(11) 0.0251(4) Uani 1 1 d .
S2 S 0.39467(18) -0.33672(12) 0.11780(10) 0.0234(3) Uani 1 1 d .
N1 N 0.2643(6) 0.5644(4) 0.8014(3) 0.0241(11) Uani 1 1 d .
N2 N 0.5462(5) 0.6464(4) 0.7595(3) 0.0203(10) Uani 1 1 d .
N3 N 0.2369(6) 0.1742(4) 0.5087(3) 0.0234(11) Uani 1 1 d .
H3A H 0.1445 0.1280 0.5008 0.028 Uiso 1 1 calc R
N4 N 0.4834(6) 0.2343(4) 0.4843(3) 0.0238(11) Uani 1 1 d .
O1 O 0.0150(5) 0.1127(3) 0.2855(3) 0.0362(11) Uani 1 1 d .
O2 O -0.0421(5) -0.0034(4) 0.3884(3) 0.0357(11) Uani 1 1 d .
O3 O -0.1080(5) -0.1042(4) 0.2045(3) 0.0361(11) Uani 1 1 d .
O4 O 0.2848(5) -0.4340(3) 0.1255(3) 0.0365(11) Uani 1 1 d .
O5 O 0.3337(5) -0.3171(3) 0.0227(3) 0.0257(9) Uani 1 1 d .
O6 O 0.5716(5) -0.3519(3) 0.1347(3) 0.0309(10) Uani 1 1 d .
O7 O 0.2526(5) 0.8960(3) 0.9754(3) 0.0283(10) Uani 1 1 d .
O8 O 0.3755(4) 1.0796(3) 1.0928(3) 0.0259(9) Uani 1 1 d .
C1 C 0.1169(7) 0.5279(5) 0.8181(4) 0.0267(14) Uani 1 1 d .
H1 H 0.0818 0.5804 0.8737 0.032 Uiso 1 1 calc R
C2 C 0.0155(7) 0.4179(5) 0.7579(4) 0.0302(14) Uani 1 1 d .
H2 H -0.0878 0.3988 0.7711 0.036 Uiso 1 1 calc R
C3 C 0.0664(7) 0.3365(5) 0.6785(4) 0.0276(14) Uani 1 1 d .
H3 H 0.0000 0.2603 0.6386 0.033 Uiso 1 1 calc R
C4 C 0.2191(7) 0.3686(5) 0.6577(4) 0.0193(12) Uani 1 1 d .
C5 C 0.2917(7) 0.2930(5) 0.5793(4) 0.0226(13) Uani 1 1 d .
C6 C 0.4421(7) 0.3277(5) 0.5623(4) 0.0221(13) Uani 1 1 d .
C7 C 0.5349(7) 0.4503(5) 0.6203(4) 0.0241(13) Uani 1 1 d .
C8 C 0.6836(7) 0.4991(5) 0.6023(4) 0.0289(14) Uani 1 1 d .
H8 H 0.7316 0.4503 0.5514 0.035 Uiso 1 1 calc R
C9 C 0.7555(7) 0.6182(5) 0.6602(4) 0.0288(14) Uani 1 1 d .
H9 H 0.8515 0.6521 0.6480 0.035 Uiso 1 1 calc R
C10 C 0.6849(7) 0.6889(5) 0.7378(4) 0.0283(14) Uani 1 1 d .
H10 H 0.7365 0.7700 0.7767 0.034 Uiso 1 1 calc R
C11 C 0.4697(6) 0.5284(5) 0.7001(4) 0.0197(12) Uani 1 1 d .
C12 C 0.3144(6) 0.4867(5) 0.7209(4) 0.0195(12) Uani 1 1 d .
C13 C 0.3557(7) 0.1435(5) 0.4541(4) 0.0219(13) Uani 1 1 d .
C14 C 0.3511(7) 0.0223(4) 0.3721(4) 0.0199(12) Uani 1 1 d .
C15 C 0.2051(6) -0.0520(5) 0.2985(4) 0.0184(12) Uani 1 1 d .
C16 C 0.2213(6) -0.1600(5) 0.2220(4) 0.0200(12) Uani 1 1 d .
H16 H 0.1255 -0.2083 0.1732 0.024 Uiso 1 1 calc R
C17 C 0.3801(7) -0.1976(5) 0.2172(4) 0.0221(13) Uani 1 1 d .
C18 C 0.5226(7) -0.1281(5) 0.2903(4) 0.0254(13) Uani 1 1 d .
H18 H 0.6280 -0.1537 0.2883 0.030 Uiso 1 1 calc R
C19 C 0.5069(7) -0.0200(5) 0.3665(4) 0.0275(14) Uani 1 1 d .
H19 H 0.6033 0.0264 0.4157 0.033 Uiso 1 1 calc R
C20 C 0.2450(7) 1.0045(5) 1.0335(4) 0.0213(12) Uani 1 1 d .
C21 C 0.0745(7) 1.0478(5) 1.0344(5) 0.0303(15) Uani 1 1 d .
H21A H 0.0603 1.0749 1.1038 0.036 Uiso 1 1 calc R
H21B H 0.0739 1.1192 1.0145 0.036 Uiso 1 1 calc R
O9 O 0.5857(5) 0.8959(4) 1.0884(3) 0.0305(10) Uani 1 1 d D
H9A H 0.549(7) 0.962(3) 1.116(4) 0.037 Uiso 1 1 d D
H9B H 0.679(4) 0.889(5) 1.124(4) 0.037 Uiso 1 1 d D
O10 O 0.6717(5) 0.6735(4) 0.9705(3) 0.0310(10) Uani 1 1 d D
H10A H 0.680(7) 0.605(3) 0.926(3) 0.037 Uiso 1 1 d D
H10B H 0.673(8) 0.671(5) 1.028(2) 0.037 Uiso 1 1 d D
O11 O 0.2847(6) 0.8111(4) 0.7845(3) 0.0380(11) Uani 1 1 d D
H11A H 0.198(5) 0.848(5) 0.791(5) 0.046 Uiso 1 1 d D
H11B H 0.278(8) 0.776(5) 0.7214(18) 0.046 Uiso 1 1 d D
O12 O 0.2171(6) 0.7443(5) 0.5800(4) 0.0577(15) Uani 1 1 d D
H12A H 0.302(6) 0.777(6) 0.567(5) 0.069 Uiso 1 1 d D
H12B H 0.178(9) 0.675(4) 0.576(6) 0.069 Uiso 1 1 d D

loop_
_atom_site_aniso_label
_atom_site_aniso_U_11
_atom_site_aniso_U_22
_atom_site_aniso_U_33
_atom_site_aniso_U_23
_atom_site_aniso_U_13
_atom_site_aniso_U_12
Y1 0.0195(3) 0.0173(3) 0.0204(3) 0.0017(2) 0.0037(2) 0.0039(2)
S1 0.0173(7) 0.0254(8) 0.0258(8) 0.0020(7) 0.0030(6) 0.0078(6)
S2 0.0294(8) 0.0169(7) 0.0218(8) 0.0023(6) 0.0094(6) 0.0062(6)
N1 0.028(3) 0.023(3) 0.018(3) 0.003(2) 0.008(2) 0.006(2)
N2 0.023(3) 0.014(2) 0.018(2) -0.001(2) 0.004(2) 0.0026(19)
N3 0.023(3) 0.016(2) 0.022(3) -0.003(2) 0.006(2) -0.001(2)
N4 0.027(3) 0.016(2) 0.020(3) -0.003(2) 0.006(2) 0.003(2)
O1 0.027(2) 0.030(2) 0.050(3) 0.018(2) -0.001(2) 0.0100(19)
O2 0.027(2) 0.044(3) 0.029(2) 0.004(2) 0.0117(19) -0.003(2)
O3 0.020(2) 0.037(3) 0.029(2) -0.008(2) -0.0044(19) 0.0071(18)
O4 0.053(3) 0.016(2) 0.043(3) 0.0046(19) 0.031(2) 0.0026(19)
O5 0.026(2) 0.027(2) 0.019(2) 0.0035(17) 0.0028(17) 0.0018(17)
O6 0.034(2) 0.034(2) 0.027(2) 0.0092(19) 0.0118(19) 0.0174(19)
O7 0.022(2) 0.020(2) 0.036(2) 0.0020(19) 0.0065(18) 0.0051(17)
O8 0.023(2) 0.016(2) 0.028(2) -0.0028(17) 0.0043(18) -0.0026(17)
C1 0.030(3) 0.026(3) 0.024(3) 0.004(3) 0.013(3) 0.005(3)
C2 0.022(3) 0.030(3) 0.036(4) 0.007(3) 0.013(3) -0.002(3)
C3 0.025(3) 0.022(3) 0.031(3) 0.006(3) 0.005(3) -0.004(3)
C4 0.020(3) 0.015(3) 0.021(3) 0.004(2) 0.006(2) 0.002(2)
C5 0.020(3) 0.019(3) 0.021(3) 0.002(2) 0.000(2) 0.001(2)
C6 0.024(3) 0.015(3) 0.017(3) -0.005(2) 0.003(2) 0.000(2)
C7 0.023(3) 0.024(3) 0.020(3) 0.003(3) 0.002(2) 0.001(3)
C8 0.033(3) 0.029(3) 0.022(3) 0.003(3) 0.012(3) 0.006(3)
C9 0.027(3) 0.024(3) 0.028(3) 0.000(3) 0.013(3) -0.005(3)
C10 0.026(3) 0.016(3) 0.032(4) -0.003(3) 0.008(3) -0.006(3)
C11 0.020(3) 0.016(3) 0.016(3) 0.001(2) -0.001(2) 0.001(2)
C12 0.013(3) 0.022(3) 0.020(3) 0.005(2) 0.001(2) 0.006(2)
C13 0.018(3) 0.021(3) 0.021(3) 0.003(2) 0.000(2) 0.008(2)
C14 0.021(3) 0.012(3) 0.020(3) -0.002(2) 0.006(2) -0.001(2)
C15 0.017(3) 0.018(3) 0.015(3) 0.000(2) 0.006(2) 0.003(2)
C16 0.016(3) 0.017(3) 0.019(3) 0.002(2) -0.003(2) 0.000(2)
C17 0.032(3) 0.015(3) 0.020(3) 0.005(2) 0.010(3) 0.006(2)
C18 0.023(3) 0.025(3) 0.029(3) 0.011(3) 0.005(3) 0.007(3)
C19 0.025(3) 0.021(3) 0.024(3) -0.002(3) -0.003(3) 0.000(3)
C20 0.025(3) 0.018(3) 0.021(3) 0.005(3) 0.009(3) 0.006(2)
C21 0.025(3) 0.024(3) 0.033(4) 0.000(3) 0.007(3) 0.010(3)
O9 0.032(3) 0.023(2) 0.028(3) 0.0029(19) -0.001(2) 0.009(2)
O10 0.039(3) 0.024(2) 0.025(2) 0.001(2) 0.011(2) 0.013(2)
O11 0.039(3) 0.045(3) 0.028(2) 0.009(2) 0.008(2) 0.023(2)
O12 0.049(3) 0.064(4) 0.050(3) 0.004(3) 0.027(3) -0.006(3)

loop_
_atom_type_symbol
_atom_type_description
_atom_type_scat_dispersion_real
_atom_type_scat_dispersion_imag
_atom_type_scat_source
C C 0.0033 0.0016 'International Tables Vol C Tables 4.2.6.8 and 6.1.1.4'
H H 0.0000 0.0000 'International Tables Vol C Tables 4.2.6.8 and 6.1.1.4'
N N 0.0061 0.0033 'International Tables Vol C Tables 4.2.6.8 and 6.1.1.4'
O O 0.0106 0.0060 'International Tables Vol C Tables 4.2.6.8 and 6.1.1.4'
Y Y -2.7962 3.5667 'International Tables Vol C Tables 4.2.6.8 and 6.1.1.4'
S S 0.1246 0.1234 'International Tables Vol C Tables 4.2.6.8 and 6.1.1.4'

loop_
_geom_angle_atom_site_label_1
_geom_angle_atom_site_label_2
_geom_angle_atom_site_label_3
_geom_angle
_geom_angle_site_symmetry_1
_geom_angle_site_symmetry_3
O8 Y1 O7 94.95(13) 2_677 .
O8 Y1 O11 77.69(15) 2_677 .
O7 Y1 O11 69.53(14) . .
O8 Y1 O10 91.89(14) 2_677 .
O7 Y1 O10 143.76(14) . .
O11 Y1 O10 146.48(14) . .
O8 Y1 O5 148.12(13) 2_677 1_566
O7 Y1 O5 76.20(13) . 1_566
O11 Y1 O5 124.98(15) . 1_566
O10 Y1 O5 79.33(14) . 1_566
O8 Y1 O9 73.67(14) 2_677 .
O7 Y1 O9 75.76(14) . .
O11 Y1 O9 132.25(14) . .
O10 Y1 O9 72.17(14) . .
O5 Y1 O9 74.47(14) 1_566 .
O8 Y1 N1 138.53(14) 2_677 .
O7 Y1 N1 104.03(14) . .
O11 Y1 N1 75.15(15) . .
O10 Y1 N1 93.78(14) . .
O5 Y1 N1 73.06(13) 1_566 .
O9 Y1 N1 146.49(15) . .
O8 Y1 N2 78.87(13) 2_677 .
O7 Y1 N2 143.67(14) . .
O11 Y1 N2 74.19(14) . .
O10 Y1 N2 72.55(14) . .
O5 Y1 N2 125.85(13) 1_566 .
O9 Y1 N2 133.93(14) . .
N1 Y1 N2 63.96(14) . .
O3 S1 O1 113.9(3) . .
O3 S1 O2 112.9(2) . .
O1 S1 O2 112.5(3) . .
O3 S1 C15 104.8(2) . .
O1 S1 C15 105.5(2) . .
O2 S1 C15 106.3(2) . .
O4 S2 O6 114.0(2) . .
O4 S2 O5 111.5(2) . .
O6 S2 O5 112.3(2) . .
O4 S2 C17 106.3(2) . .
O6 S2 C17 106.3(2) . .
O5 S2 C17 105.7(2) . .
C1 N1 C12 117.5(4) . .
C1 N1 Y1 121.4(3) . .
C12 N1 Y1 121.0(3) . .
C10 N2 C11 117.5(4) . .
C10 N2 Y1 122.3(3) . .
C11 N2 Y1 119.8(3) . .
C13 N3 C5 107.2(4) . .
C13 N3 H3A 126.4 . .
C5 N3 H3A 126.4 . .
C13 N4 C6 104.2(4) . .
S2 O5 Y1 137.8(2) . 1_544
C20 O7 Y1 141.4(4) . .
C20 O8 Y1 135.1(4) . 2_677
N1 C1 C2 123.6(5) . .
N1 C1 H1 118.2 . .
C2 C1 H1 118.2 . .
C3 C2 C1 119.8(5) . .
C3 C2 H2 120.1 . .
C1 C2 H2 120.1 . .
C2 C3 C4 119.3(5) . .
C2 C3 H3 120.4 . .
C4 C3 H3 120.4 . .
C3 C4 C12 117.8(5) . .
C3 C4 C5 126.1(5) . .
C12 C4 C5 116.0(5) . .
C6 C5 N3 105.0(5) . .
C6 C5 C4 124.2(5) . .
N3 C5 C4 130.8(5) . .
C5 C6 N4 111.4(4) . .
C5 C6 C7 120.8(5) . .
N4 C6 C7 127.7(5) . .
C8 C7 C11 117.7(5) . .
C8 C7 C6 125.2(5) . .
C11 C7 C6 117.1(5) . .
C9 C8 C7 119.3(5) . .
C9 C8 H8 120.4 . .
C7 C8 H8 120.4 . .
C8 C9 C10 119.7(5) . .
C8 C9 H9 120.1 . .
C10 C9 H9 120.1 . .
N2 C10 C9 123.5(5) . .
N2 C10 H10 118.3 . .
C9 C10 H10 118.3 . .
N2 C11 C7 122.3(5) . .
N2 C11 C12 116.7(4) . .
C7 C11 C12 121.0(5) . .
N1 C12 C4 121.9(5) . .
N1 C12 C11 117.6(4) . .
C4 C12 C11 120.6(5) . .
N4 C13 N3 112.2(4) . .
N4 C13 C14 122.2(5) . .
N3 C13 C14 125.6(5) . .
C19 C14 C15 117.8(4) . .
C19 C14 C13 116.2(4) . .
C15 C14 C13 126.0(5) . .
C16 C15 C14 119.7(5) . .
C16 C15 S1 117.3(4) . .
C14 C15 S1 122.9(4) . .
C15 C16 C17 120.8(5) . .
C15 C16 H16 119.6 . .
C17 C16 H16 119.6 . .
C18 C17 C16 120.1(5) . .
C18 C17 S2 120.6(4) . .
C16 C17 S2 119.2(4) . .
C17 C18 C19 119.2(5) . .
C17 C18 H18 120.4 . .
C19 C18 H18 120.4 . .
C18 C19 C14 122.3(5) . .
C18 C19 H19 118.8 . .
C14 C19 H19 118.8 . .
O7 C20 O8 122.7(5) . .
O7 C20 C21 119.2(5) . .
O8 C20 C21 118.1(5) . .
C21 C21 C20 115.1(6) 2_577 .
C21 C21 H21A 108.5 2_577 .
C20 C21 H21A 108.5 . .
C21 C21 H21B 108.5 2_577 .
C20 C21 H21B 108.5 . .
H21A C21 H21B 107.5 . .
Y1 O9 H9A 118(4) . .
Y1 O9 H9B 128(4) . .
H9A O9 H9B 114(6) . .
Y1 O10 H10A 114(4) . .
Y1 O10 H10B 111(4) . .
H10A O10 H10B 114(6) . .
Y1 O11 H11A 122(4) . .
Y1 O11 H11B 128(4) . .
H11A O11 H11B 107(6) . .
H12A O12 H12B 137(8) . .

loop_
_geom_bond_atom_site_label_1
_geom_bond_atom_site_label_2
_geom_bond_distance
_geom_bond_site_symmetry_2
Y1 O8 2.296(4) 2_677
Y1 O7 2.309(4) .
Y1 O11 2.331(4) .
Y1 O10 2.339(4) .
Y1 O5 2.356(4) 1_566
Y1 O9 2.372(4) .
Y1 N1 2.524(4) .
Y1 N2 2.554(4) .
S1 O3 1.442(4) .
S1 O1 1.450(4) .
S1 O2 1.457(4) .
S1 C15 1.780(5) .
S2 O4 1.447(4) .
S2 O6 1.448(4) .
S2 O5 1.462(4) .
S2 C17 1.775(5) .
N1 C1 1.343(7) .
N1 C12 1.352(6) .
N2 C10 1.342(6) .
N2 C11 1.362(6) .
N3 C13 1.355(6) .
N3 C5 1.377(6) .
N3 H3A 0.8600 .
N4 C13 1.321(6) .
N4 C6 1.378(6) .
O5 Y1 2.356(4) 1_544
O7 C20 1.260(6) .
O8 C20 1.271(6) .
O8 Y1 2.296(4) 2_677
C1 C2 1.368(7) .
C1 H1 0.9300 .
C2 C3 1.363(7) .
C2 H2 0.9300 .
C3 C4 1.396(7) .
C3 H3 0.9300 .
C4 C12 1.422(7) .
C4 C5 1.427(7) .
C5 C6 1.361(7) .
C6 C7 1.441(7) .
C7 C8 1.414(7) .
C7 C11 1.415(7) .
C8 C9 1.359(7) .
C8 H8 0.9300 .
C9 C10 1.388(7) .
C9 H9 0.9300 .
C10 H10 0.9300 .
C11 C12 1.451(7) .
C13 C14 1.480(7) .
C14 C19 1.399(7) .
C14 C15 1.417(7) .
C15 C16 1.384(7) .
C16 C17 1.401(7) .
C16 H16 0.9300 .
C17 C18 1.379(7) .
C18 C19 1.382(7) .
C18 H18 0.9300 .
C19 H19 0.9300 .
C20 C21 1.511(7) .
C21 C21 1.505(10) 2_577
C21 H21A 0.9700 .
C21 H21B 0.9700 .
O9 H9A 0.84(2) .
O9 H9B 0.85(2) .
O10 H10A 0.85(2) .
O10 H10B 0.84(2) .
O11 H11A 0.86(2) .
O11 H11B 0.84(2) .
O12 H12A 0.85(2) .
O12 H12B 0.83(2) .

loop_
_geom_torsion_atom_site_label_1
_geom_torsion_atom_site_label_2
_geom_torsion_atom_site_label_3
_geom_torsion_atom_site_label_4
_geom_torsion
_geom_torsion_site_symmetry_1
_geom_torsion_site_symmetry_4
O8 Y1 N1 C1 -146.2(4) 2_677 .
O7 Y1 N1 C1 -31.5(4) . .
O11 Y1 N1 C1 -95.5(4) . .
O10 Y1 N1 C1 116.6(4) . .
O5 Y1 N1 C1 39.0(4) 1_566 .
O9 Y1 N1 C1 53.8(5) . .
N2 Y1 N1 C1 -174.9(5) . .
O8 Y1 N1 C12 35.4(5) 2_677 .
O7 Y1 N1 C12 150.1(4) . .
O11 Y1 N1 C12 86.1(4) . .
O10 Y1 N1 C12 -61.8(4) . .
O5 Y1 N1 C12 -139.4(4) 1_566 .
O9 Y1 N1 C12 -124.6(4) . .
N2 Y1 N1 C12 6.7(4) . .
O8 Y1 N2 C10 17.4(4) 2_677 .
O7 Y1 N2 C10 100.6(5) . .
O11 Y1 N2 C10 97.6(4) . .
O10 Y1 N2 C10 -78.2(4) . .
O5 Y1 N2 C10 -140.3(4) 1_566 .
O9 Y1 N2 C10 -36.6(5) . .
N1 Y1 N2 C10 178.5(5) . .
O8 Y1 N2 C11 -170.1(4) 2_677 .
O7 Y1 N2 C11 -87.0(4) . .
O11 Y1 N2 C11 -89.9(4) . .
O10 Y1 N2 C11 94.3(4) . .
O5 Y1 N2 C11 32.1(4) 1_566 .
O9 Y1 N2 C11 135.8(4) . .
N1 Y1 N2 C11 -9.0(3) . .
O4 S2 O5 Y1 -158.2(3) . 1_544
O6 S2 O5 Y1 -28.7(4) . 1_544
C17 S2 O5 Y1 86.7(4) . 1_544
O8 Y1 O7 C20 -38.6(6) 2_677 .
O11 Y1 O7 C20 -113.5(6) . .
O10 Y1 O7 C20 61.4(7) . .
O5 Y1 O7 C20 110.3(6) 1_566 .
O9 Y1 O7 C20 33.1(6) . .
N1 Y1 O7 C20 178.5(6) . .
N2 Y1 O7 C20 -116.6(6) . .
C12 N1 C1 C2 -0.6(9) . .
Y1 N1 C1 C2 -179.1(4) . .
N1 C1 C2 C3 2.8(9) . .
C1 C2 C3 C4 -2.2(9) . .
C2 C3 C4 C12 -0.4(8) . .
C2 C3 C4 C5 178.4(6) . .
C13 N3 C5 C6 0.4(6) . .
C13 N3 C5 C4 -177.6(6) . .
C3 C4 C5 C6 -179.3(6) . .
C12 C4 C5 C6 -0.4(8) . .
C3 C4 C5 N3 -1.7(10) . .
C12 C4 C5 N3 177.2(5) . .
N3 C5 C6 N4 -0.4(7) . .
C4 C5 C6 N4 177.7(5) . .
N3 C5 C6 C7 177.6(5) . .
C4 C5 C6 C7 -4.3(9) . .
C13 N4 C6 C5 0.3(6) . .
C13 N4 C6 C7 -177.5(5) . .
C5 C6 C7 C8 -173.9(6) . .
N4 C6 C7 C8 3.8(10) . .
C5 C6 C7 C11 4.9(8) . .
N4 C6 C7 C11 -177.4(5) . .
C11 C7 C8 C9 -1.2(8) . .
C6 C7 C8 C9 177.6(6) . .
C7 C8 C9 C10 1.7(9) . .
C11 N2 C10 C9 -1.7(9) . .
Y1 N2 C10 C9 171.0(4) . .
C8 C9 C10 N2 -0.3(10) . .
C10 N2 C11 C7 2.2(8) . .
Y1 N2 C11 C7 -170.6(4) . .
C10 N2 C11 C12 -176.5(5) . .
Y1 N2 C11 C12 10.7(6) . .
C8 C7 C11 N2 -0.8(8) . .
C6 C7 C11 N2 -179.7(5) . .
C8 C7 C11 C12 177.8(5) . .
C6 C7 C11 C12 -1.1(8) . .
C1 N1 C12 C4 -2.1(8) . .
Y1 N1 C12 C4 176.3(4) . .
C1 N1 C12 C11 177.3(5) . .
Y1 N1 C12 C11 -4.3(6) . .
C3 C4 C12 N1 2.6(8) . .
C5 C4 C12 N1 -176.3(5) . .
C3 C4 C12 C11 -176.7(5) . .
C5 C4 C12 C11 4.3(8) . .
N2 C11 C12 N1 -4.3(7) . .
C7 C11 C12 N1 177.0(5) . .
N2 C11 C12 C4 175.1(5) . .
C7 C11 C12 C4 -3.6(8) . .
C6 N4 C13 N3 -0.1(6) . .
C6 N4 C13 C14 -178.3(5) . .
C5 N3 C13 N4 -0.2(6) . .
C5 N3 C13 C14 177.9(5) . .
N4 C13 C14 C19 34.3(8) . .
N3 C13 C14 C19 -143.6(6) . .
N4 C13 C14 C15 -144.1(6) . .
N3 C13 C14 C15 37.9(9) . .
C19 C14 C15 C16 -2.4(8) . .
C13 C14 C15 C16 176.0(5) . .
C19 C14 C15 S1 -178.0(4) . .
C13 C14 C15 S1 0.5(8) . .
O3 S1 C15 C16 0.6(5) . .
O1 S1 C15 C16 -119.9(4) . .
O2 S1 C15 C16 120.4(4) . .
O3 S1 C15 C14 176.2(5) . .
O1 S1 C15 C14 55.7(5) . .
O2 S1 C15 C14 -64.0(5) . .
C14 C15 C16 C17 0.8(8) . .
S1 C15 C16 C17 176.5(4) . .
C15 C16 C17 C18 1.2(8) . .
C15 C16 C17 S2 -180.0(4) . .
O4 S2 C17 C18 122.0(5) . .
O6 S2 C17 C18 0.2(5) . .
O5 S2 C17 C18 -119.3(5) . .
O4 S2 C17 C16 -56.7(5) . .
O6 S2 C17 C16 -178.6(4) . .
O5 S2 C17 C16 61.9(5) . .
C16 C17 C18 C19 -1.5(8) . .
S2 C17 C18 C19 179.8(4) . .
C17 C18 C19 C14 -0.3(9) . .
C15 C14 C19 C18 2.2(8) . .
C13 C14 C19 C18 -176.3(5) . .
Y1 O7 C20 O8 -7.7(10) . .
Y1 O7 C20 C21 173.0(4) . .
Y1 O8 C20 O7 93.4(6) 2_677 .
Y1 O8 C20 C21 -87.3(6) 2_677 .
O7 C20 C21 C21 1.8(10) . 2_577
O8 C20 C21 C21 -177.6(6) . 2_577
